data_7051367
loop_
_publ_author_name
'Fitchett, Christopher M.'
'Steel, Peter J.'

_publ_section_title
;
 Chiral heterocyclic ligands. Part 9. Homoconfigurational coordination
 polymers based on a C2-symmetric, linear-bridging ligand
;
_journal_issue 12
_journal_name_full 'New Journal of Chemistry'
_journal_page_first 945
_journal_paper_doi 10.1039/b005881p
_journal_volume 24
_journal_year 2000
_chemical_formula_sum 'C20.75 H32 Ag N3 O4.25'
_chemical_formula_weight 499.36
_chemical_name_systematic
; 
 ? 
;
_space_group_IT_number 18
_symmetry_cell_setting orthorhombic
_symmetry_space_group_name_Hall 'P 2 2ab'
_symmetry_space_group_name_H-M 'P 21 21 2'
_atom_sites_solution_hydrogens geom
_atom_sites_solution_primary direct
_atom_sites_solution_secondary difmap
_audit_creation_method SHELXL-97
_cell_angle_alpha 90.00
_cell_angle_beta 90.00
_cell_angle_gamma 90.00
_cell_formula_units_Z 8
_cell_length_a 13.614(5)
_cell_length_b 28.871(10)
_cell_length_c 11.523(5)
_cell_measurement_temperature 163(2)
_cell_volume 4529(3)
_computing_structure_refinement 'SHELXL-97 (Sheldrick, 1997)'
_computing_structure_solution 'SHELXS-97 (Sheldrick, 1990)'
_diffrn_ambient_temperature 163(2)
_diffrn_measured_fraction_theta_full 0.997
_diffrn_measured_fraction_theta_max 0.997
_diffrn_radiation_monochromator graphite
_diffrn_radiation_source 'fine-focus sealed tube'
_diffrn_radiation_type MoK\a
_diffrn_radiation_wavelength 0.71073
_diffrn_reflns_av_R_equivalents 0.0775
_diffrn_reflns_av_sigmaI/netI 0.0733
_diffrn_reflns_limit_h_max 14
_diffrn_reflns_limit_h_min -16
_diffrn_reflns_limit_k_max 35
_diffrn_reflns_limit_k_min -36
_diffrn_reflns_limit_l_max 14
_diffrn_reflns_limit_l_min -14
_diffrn_reflns_number 59156
_diffrn_reflns_theta_full 26.38
_diffrn_reflns_theta_max 26.38
_diffrn_reflns_theta_min 2.06
_exptl_absorpt_coefficient_mu 0.921
_exptl_crystal_density_diffrn 1.465
_exptl_crystal_density_method 'not measured'
_exptl_crystal_F_000 2068
_refine_diff_density_max 0.702
_refine_diff_density_min -0.469
_refine_diff_density_rms 0.072
_refine_ls_abs_structure_details 'Flack H D (1983), Acta Cryst. A39, 876-881'
_refine_ls_abs_structure_Flack -0.01(2)
_refine_ls_extinction_method none
_refine_ls_goodness_of_fit_ref 0.890
_refine_ls_hydrogen_treatment mixed
_refine_ls_matrix_type full
_refine_ls_number_parameters 552
_refine_ls_number_reflns 9250
_refine_ls_number_restraints 24
_refine_ls_restrained_S_all 0.890
_refine_ls_R_factor_all 0.0674
_refine_ls_R_factor_gt 0.0360
_refine_ls_shift/su_max 0.055
_refine_ls_shift/su_mean 0.002
_refine_ls_structure_factor_coef Fsqd
_refine_ls_weighting_details 'calc w=1/[\s^2^(Fo^2^)+(0.0371P)^2^+0.0000P] where P=(Fo^2^+2Fc^2^)/3'
_refine_ls_weighting_scheme calc
_refine_ls_wR_factor_gt 0.0714
_refine_ls_wR_factor_ref 0.0771
_reflns_number_gt 6208
_reflns_number_total 9250
_reflns_threshold_expression >2sigma(I)
_cod_data_source_file b005881p.txt
_cod_data_source_block 3pj
_cod_depositor_comments
;
The following automatic conversions were performed:
'_atom_site_symetry_multiplicity' tag replaced with
'_atom_site_symmetry_multiplicity'.

Automatic conversion script
Id: cif_correct_tags 1440 2010-10-19 06:21:57Z saulius 
;
_cod_original_sg_symbol_H-M P2(1)2(1)2
_cod_database_code 7051367

loop_
_symmetry_equiv_pos_as_xyz
'x, y, z'
'-x, -y, z'
'-x+1/2, y+1/2, -z'
'x+1/2, -y+1/2, -z'

loop_
_atom_site_label
_atom_site_type_symbol
_atom_site_fract_x
_atom_site_fract_y
_atom_site_fract_z
_atom_site_U_iso_or_equiv
_atom_site_adp_type
_atom_site_occupancy
_atom_site_symmetry_multiplicity
_atom_site_calc_flag
_atom_site_refinement_flags
_atom_site_disorder_assembly
_atom_site_disorder_group
Ag1 Ag 0.77940(3) 0.239720(10) 0.50419(3) 0.03044(9) Uani 1 1 d . . .
N1 N 0.7838(3) 0.41415(11) 0.5463(3) 0.0293(9) Uani 1 1 d . . .
C2 C 0.7463(3) 0.38687(15) 0.6302(4) 0.0279(13) Uani 1 1 d . . .
C3 C 0.7012(3) 0.40000(14) 0.7449(4) 0.0284(11) Uani 1 1 d . . .
H3A H 0.7221 0.4305 0.7779 0.034 Uiso 1 1 calc R . .
C4 C 0.5896(3) 0.39359(15) 0.7257(4) 0.0325(11) Uani 1 1 d . . .
H4A H 0.5676 0.4099 0.6548 0.039 Uiso 1 1 calc R . .
H4B H 0.5517 0.4053 0.7929 0.039 Uiso 1 1 calc R . .
C5 C 0.5779(3) 0.34020(15) 0.7126(4) 0.0325(12) Uani 1 1 d . . .
H5A H 0.5338 0.3276 0.7731 0.039 Uiso 1 1 calc R . .
H5B H 0.5512 0.3321 0.6353 0.039 Uiso 1 1 calc R . .
C6 C 0.6838(3) 0.32126(14) 0.7274(4) 0.0290(11) Uani 1 1 d . . .
C7 C 0.7375(3) 0.33869(15) 0.6203(4) 0.0271(12) Uani 1 1 d . . .
C8 C 0.7260(4) 0.35605(15) 0.8203(4) 0.0343(11) Uani 1 1 d . . .
C9 C 0.8370(3) 0.35090(18) 0.8410(5) 0.0498(15) Uani 1 1 d . . .
H9A H 0.8588 0.3741 0.8975 0.075 Uiso 1 1 calc R . .
H9B H 0.8722 0.3555 0.7676 0.075 Uiso 1 1 calc R . .
H9C H 0.8510 0.3198 0.8710 0.075 Uiso 1 1 calc R . .
C10 C 0.6746(4) 0.35421(16) 0.9373(4) 0.0453(13) Uani 1 1 d . . .
H10A H 0.7030 0.3776 0.9889 0.068 Uiso 1 1 calc R . .
H10B H 0.6834 0.3234 0.9716 0.068 Uiso 1 1 calc R . .
H10C H 0.6044 0.3604 0.9269 0.068 Uiso 1 1 calc R . .
C11 C 0.6907(3) 0.26985(13) 0.7530(4) 0.0347(12) Uani 1 1 d . . .
H11A H 0.6625 0.2523 0.6883 0.052 Uiso 1 1 calc R . .
H11B H 0.6542 0.2629 0.8242 0.052 Uiso 1 1 calc R . .
H11C H 0.7597 0.2612 0.7632 0.052 Uiso 1 1 calc R . .
N12 N 0.7700(3) 0.31493(11) 0.5269(3) 0.0264(9) Uani 1 1 d . . .
C13 C 0.8112(3) 0.34218(14) 0.4450(4) 0.0256(11) Uani 1 1 d . . .
C14 C 0.8514(3) 0.32818(14) 0.3288(4) 0.0265(11) Uani 1 1 d . . .
H14A H 0.8730 0.2952 0.3218 0.032 Uiso 1 1 calc R . .
C15 C 0.7733(4) 0.34446(14) 0.2390(4) 0.0360(11) Uani 1 1 d . . .
H15A H 0.7068 0.3334 0.2601 0.043 Uiso 1 1 calc R . .
H15B H 0.7896 0.3336 0.1598 0.043 Uiso 1 1 calc R . .
C16 C 0.7807(4) 0.39879(14) 0.2480(4) 0.0365(11) Uani 1 1 d . . .
H16A H 0.7987 0.4126 0.1723 0.044 Uiso 1 1 calc R . .
H16B H 0.7176 0.4123 0.2741 0.044 Uiso 1 1 calc R . .
C17 C 0.8629(3) 0.40711(14) 0.3396(4) 0.0287(11) Uani 1 1 d . . .
C18 C 0.8177(3) 0.39066(14) 0.4531(4) 0.0272(11) Uani 1 1 d . . .
C19 C 0.9341(3) 0.36532(14) 0.3142(4) 0.0288(11) Uani 1 1 d . . .
C20 C 1.0155(3) 0.36051(16) 0.4043(4) 0.0358(12) Uani 1 1 d . . .
H20A H 1.0558 0.3334 0.3859 0.054 Uiso 1 1 calc R . .
H20B H 0.9863 0.3567 0.4815 0.054 Uiso 1 1 calc R . .
H20C H 1.0566 0.3884 0.4035 0.054 Uiso 1 1 calc R . .
C21 C 0.9793(3) 0.36584(17) 0.1918(4) 0.0382(13) Uani 1 1 d . . .
H21A H 1.0211 0.3385 0.1817 0.057 Uiso 1 1 calc R . .
H21B H 1.0189 0.3939 0.1821 0.057 Uiso 1 1 calc R . .
H21C H 0.9267 0.3655 0.1337 0.057 Uiso 1 1 calc R . .
C22 C 0.9090(4) 0.45525(14) 0.3388(4) 0.0397(13) Uani 1 1 d . . .
H22A H 0.9610 0.4567 0.3976 0.060 Uiso 1 1 calc R . .
H22B H 0.8586 0.4785 0.3562 0.060 Uiso 1 1 calc R . .
H22C H 0.9372 0.4615 0.2621 0.060 Uiso 1 1 calc R . .
Ag2 Ag 0.7117(3) -0.00871(12) 0.4228(3) 0.0440(5) Uani 0.75(3) 1 d P . .
Ag2' Ag 0.739(3) -0.0103(3) 0.4350(12) 0.046(3) Uani 0.25(3) 1 d P . .
N1' N 0.7737(3) 0.16517(10) 0.4715(3) 0.0242(8) Uani 1 1 d . . .
C2' C 0.8039(3) 0.13556(13) 0.5537(4) 0.0263(11) Uani 1 1 d . . .
C3' C 0.8489(3) 0.14482(15) 0.6702(4) 0.0310(11) Uani 1 1 d . . .
H3'A H 0.8806 0.1758 0.6797 0.037 Uiso 1 1 calc R . .
C4' C 0.7684(4) 0.13271(16) 0.7608(4) 0.0379(12) Uani 1 1 d . . .
H4'A H 0.7891 0.1417 0.8400 0.045 Uiso 1 1 calc R . .
H4'B H 0.7056 0.1484 0.7421 0.045 Uiso 1 1 calc R . .
C5' C 0.7581(3) 0.07950(15) 0.7504(4) 0.0375(14) Uani 1 1 d . . .
H5'A H 0.7738 0.0641 0.8249 0.045 Uiso 1 1 calc R . .
H5'B H 0.6908 0.0707 0.7265 0.045 Uiso 1 1 calc R . .
C6' C 0.8338(3) 0.06659(14) 0.6557(4) 0.0336(12) Uani 1 1 d . . .
C7' C 0.7937(3) 0.08695(13) 0.5441(4) 0.0286(11) Uani 1 1 d . . .
C8' C 0.9188(3) 0.10245(15) 0.6801(4) 0.0303(11) Uani 1 1 d . . .
C9' C 0.9996(3) 0.10326(17) 0.5881(4) 0.0416(13) Uani 1 1 d . . .
H9'A H 1.0408 0.0756 0.5963 0.062 Uiso 1 1 calc R . .
H9'B H 1.0401 0.1310 0.5984 0.062 Uiso 1 1 calc R . .
H9'C H 0.9698 0.1036 0.5107 0.062 Uiso 1 1 calc R . .
C10' C 0.9677(3) 0.09742(18) 0.7997(4) 0.0445(14) Uani 1 1 d . . .
H10D H 1.0088 0.0695 0.8005 0.067 Uiso 1 1 calc R . .
H10E H 0.9169 0.0949 0.8596 0.067 Uiso 1 1 calc R . .
H10F H 1.0086 0.1247 0.8152 0.067 Uiso 1 1 calc R . .
C11' C 0.8629(4) 0.01541(15) 0.6499(5) 0.0499(15) Uani 1 1 d . . .
H11D H 0.9120 0.0110 0.5886 0.075 Uiso 1 1 calc R . .
H11E H 0.8047 -0.0033 0.6327 0.075 Uiso 1 1 calc R . .
H11F H 0.8907 0.0058 0.7246 0.075 Uiso 1 1 calc R . .
N12' N 0.7497(2) 0.06660(12) 0.4522(3) 0.0282(10) Uani 1 1 d . . .
C13' C 0.7251(4) 0.09621(14) 0.3663(4) 0.0291(10) Uani 1 1 d . . .
C14' C 0.6765(3) 0.08716(15) 0.2524(4) 0.0319(12) Uani 1 1 d . . .
H14B H 0.6814 0.0548 0.2223 0.038 Uiso 1 1 calc R . .
C15' C 0.5704(3) 0.10712(15) 0.2655(4) 0.0343(12) Uani 1 1 d . . .
H15C H 0.5293 0.0992 0.1974 0.041 Uiso 1 1 calc R . .
H15D H 0.5383 0.0953 0.3367 0.041 Uiso 1 1 calc R . .
C16' C 0.5879(3) 0.15987(15) 0.2731(4) 0.0342(12) Uani 1 1 d . . .
H16C H 0.5634 0.1723 0.3478 0.041 Uiso 1 1 calc R . .
H16D H 0.5543 0.1762 0.2088 0.041 Uiso 1 1 calc R . .
C17' C 0.7023(3) 0.16592(13) 0.2638(4) 0.0269(10) Uani 1 1 d . . .
C18' C 0.7394(3) 0.14438(14) 0.3762(4) 0.0254(12) Uani 1 1 d . . .
C19' C 0.7268(4) 0.12534(15) 0.1773(4) 0.0344(11) Uani 1 1 d . . .
C20' C 0.6806(4) 0.13123(17) 0.0575(4) 0.0508(15) Uani 1 1 d . . .
H20D H 0.6979 0.1047 0.0086 0.076 Uiso 1 1 calc R . .
H20E H 0.7051 0.1598 0.0217 0.076 Uiso 1 1 calc R . .
H20F H 0.6090 0.1330 0.0652 0.076 Uiso 1 1 calc R . .
C21' C 0.8378(4) 0.11828(17) 0.1613(5) 0.0474(14) Uani 1 1 d . . .
H21D H 0.8493 0.0925 0.1076 0.071 Uiso 1 1 calc R . .
H21E H 0.8679 0.1112 0.2365 0.071 Uiso 1 1 calc R . .
H21F H 0.8670 0.1466 0.1296 0.071 Uiso 1 1 calc R . .
C22' C 0.7392(3) 0.21401(14) 0.2333(4) 0.0333(12) Uani 1 1 d . . .
H22D H 0.8111 0.2137 0.2298 0.050 Uiso 1 1 calc R . .
H22E H 0.7177 0.2360 0.2928 0.050 Uiso 1 1 calc R . .
H22F H 0.7126 0.2233 0.1578 0.050 Uiso 1 1 calc R . .
N10 N 0.5000 0.0000 0.3123(7) 0.0477(18) Uani 1 2 d S . .
O11 O 0.5753(3) -0.01197(13) 0.2609(4) 0.0585(11) Uani 1 1 d . . .
O12 O 0.5000 0.0000 0.4202(6) 0.094(2) Uani 1 2 d S . .
N20 N 1.0034(4) 0.23953(16) 0.5702(5) 0.0540(12) Uani 1 1 d . . .
O21 O 0.9767(4) 0.24277(15) 0.4643(4) 0.0803(17) Uani 1 1 d . . .
O22 O 0.9419(2) 0.25026(12) 0.6474(4) 0.0531(10) Uani 1 1 d . . .
O23 O 1.0852(3) 0.22578(15) 0.5932(5) 0.106(2) Uani 1 1 d . . .
N30 N 0.5764(16) 0.5042(4) 0.7183(12) 0.106(8) Uani 0.50 1 d P . .
O31 O 0.5000 0.5000 0.8050(11) 0.201(5) Uani 1 2 d S . .
O32 O 0.6681(7) 0.5063(3) 0.7617(14) 0.153(8) Uani 0.50 1 d P . .
O33 O 0.5448(8) 0.5047(4) 0.6331(12) 0.107(5) Uani 0.50 1 d P . .
C81 C 0.4620(7) 0.2726(3) 0.0561(8) 0.125(3) Uani 1 1 d U . .
H81A H 0.4010 0.2711 0.1009 0.188 Uiso 1 1 calc R . .
H81B H 0.4712 0.2435 0.0137 0.188 Uiso 1 1 calc R . .
H81C H 0.4584 0.2984 0.0009 0.188 Uiso 1 1 calc R . .
O81 O 0.5417(4) 0.2796(2) 0.1318(6) 0.149(3) Uani 1 1 d U . .
H81 H 0.5281 0.2685 0.1972 0.223 Uiso 1 1 calc R . .
O71 O 0.8354(9) -0.0060(3) 0.9982(9) 0.290(5) Uani 1 1 d U . .
H71 H 0.8019 0.0006 1.0819 0.435 Uiso 1 1 d R . .
H72 H 0.7384 -0.0105 0.9920 0.435 Uiso 1 1 d R . .
O91 O 0.9481(19) 0.4844(8) 0.0026(9) 0.434(16) Uani 0.50 1 d PU . 1
H91 H 0.9001 0.4719 -0.0455 0.652 Uiso 0.50 1 d PR . 1
C91 C 0.9481(19) 0.4844(8) 0.0026(9) 0.434(16) Uani 0.50 1 d P . 2
H91A H 0.9529 0.4599 0.0613 0.652 Uiso 0.50 1 calc PR . 2
H91B H 0.9386 0.4704 -0.0741 0.652 Uiso 0.50 1 calc PR . 2
H91C H 0.8923 0.5045 0.0207 0.652 Uiso 0.50 1 calc PR . 2

loop_
_atom_site_aniso_label
_atom_site_aniso_U_11
_atom_site_aniso_U_22
_atom_site_aniso_U_33
_atom_site_aniso_U_23
_atom_site_aniso_U_13
_atom_site_aniso_U_12
Ag1 0.04208(19) 0.01520(14) 0.03404(18) -0.00109(15) 0.0014(2) 0.00025(18)
N1 0.0294(19) 0.0198(18) 0.039(2) -0.0005(17) -0.005(2) 0.000(2)
C2 0.029(3) 0.024(3) 0.031(3) 0.000(2) -0.0046(19) 0.0018(18)
C3 0.028(3) 0.026(2) 0.031(3) -0.006(2) -0.005(2) -0.002(2)
C4 0.025(3) 0.033(3) 0.040(3) -0.008(2) 0.000(2) 0.006(2)
C5 0.028(3) 0.030(3) 0.040(3) -0.004(2) 0.000(2) -0.001(2)
C6 0.032(3) 0.024(2) 0.031(3) 0.001(2) 0.002(2) 0.0049(19)
C7 0.026(3) 0.024(2) 0.032(3) -0.003(2) -0.002(2) 0.0058(19)
C8 0.033(3) 0.033(3) 0.036(3) -0.007(2) -0.001(3) 0.004(3)
C9 0.038(3) 0.048(3) 0.063(4) -0.005(3) -0.018(3) 0.005(3)
C10 0.054(3) 0.046(3) 0.035(3) -0.012(3) 0.000(3) 0.004(2)
C11 0.044(3) 0.027(2) 0.033(3) 0.006(2) 0.007(2) -0.001(2)
N12 0.029(2) 0.0200(19) 0.030(2) -0.0018(16) 0.0006(19) 0.0018(17)
C13 0.025(3) 0.018(2) 0.033(3) 0.002(2) -0.002(2) 0.0014(18)
C14 0.030(3) 0.021(2) 0.028(3) -0.004(2) -0.001(2) -0.0007(19)
C15 0.037(3) 0.033(3) 0.038(3) -0.002(2) -0.009(3) -0.007(2)
C16 0.038(3) 0.034(2) 0.038(3) 0.007(2) -0.010(3) 0.005(3)
C17 0.031(3) 0.022(2) 0.033(3) 0.005(2) -0.003(2) -0.004(2)
C18 0.034(3) 0.017(2) 0.030(3) -0.001(2) -0.005(2) -0.0012(19)
C19 0.029(3) 0.025(2) 0.033(3) 0.002(2) -0.007(2) 0.000(2)
C20 0.029(3) 0.041(3) 0.038(3) 0.002(2) -0.008(2) 0.000(2)
C21 0.043(3) 0.038(3) 0.033(3) 0.003(2) 0.001(3) -0.008(2)
C22 0.052(3) 0.023(2) 0.044(3) 0.006(2) 0.000(3) -0.009(2)
Ag2 0.0479(11) 0.0166(6) 0.0676(13) 0.0021(5) -0.0075(9) -0.0008(5)
Ag2' 0.091(9) 0.0079(11) 0.040(3) 0.0015(14) 0.022(3) 0.005(3)
N1' 0.0279(19) 0.0170(17) 0.028(2) 0.0008(15) 0.0030(19) -0.0004(18)
C2' 0.032(3) 0.020(2) 0.027(3) 0.0011(19) 0.005(2) 0.001(2)
C3' 0.042(3) 0.023(2) 0.028(3) 0.002(2) 0.003(2) 0.008(2)
C4' 0.035(3) 0.046(3) 0.032(3) 0.004(2) 0.009(3) 0.015(3)
C5' 0.037(3) 0.040(3) 0.036(3) 0.013(2) 0.009(2) 0.003(2)
C6' 0.030(3) 0.023(2) 0.048(3) 0.012(2) 0.000(2) 0.001(2)
C7' 0.026(3) 0.022(2) 0.038(3) 0.003(2) 0.005(2) -0.001(2)
C8' 0.028(3) 0.027(2) 0.036(3) 0.004(2) 0.004(2) 0.005(2)
C9' 0.032(3) 0.039(3) 0.054(3) 0.002(3) 0.010(3) 0.001(2)
C10' 0.038(3) 0.043(3) 0.052(4) 0.013(3) -0.003(3) 0.009(2)
C11' 0.044(3) 0.024(3) 0.082(4) 0.010(3) -0.003(3) -0.001(2)
N12' 0.028(2) 0.019(2) 0.038(2) 0.0006(18) 0.0063(16) 0.0004(14)
C13' 0.034(3) 0.021(2) 0.032(3) -0.0030(19) 0.003(3) -0.005(2)
C14' 0.037(3) 0.025(2) 0.033(3) -0.008(2) 0.002(2) -0.007(2)
C15' 0.034(3) 0.031(3) 0.038(3) -0.008(2) 0.005(2) -0.008(2)
C16' 0.032(3) 0.036(3) 0.034(3) 0.008(2) 0.006(2) -0.001(2)
C17' 0.030(3) 0.024(2) 0.027(3) 0.0035(19) -0.001(2) -0.004(2)
C18' 0.027(3) 0.017(2) 0.032(3) -0.001(2) 0.005(2) -0.0011(17)
C19' 0.032(3) 0.039(3) 0.032(3) -0.005(2) 0.010(3) -0.012(3)
C20' 0.066(4) 0.052(3) 0.034(3) -0.004(3) 0.005(3) -0.017(3)
C21' 0.051(4) 0.034(3) 0.057(4) -0.016(3) 0.013(3) -0.008(2)
C22' 0.036(3) 0.028(2) 0.036(3) 0.010(2) -0.009(2) -0.0075(19)
N10 0.042(4) 0.024(4) 0.077(6) 0.000 0.000 -0.008(3)
O11 0.042(2) 0.054(2) 0.080(3) -0.001(2) 0.016(2) -0.0147(19)
O12 0.137(6) 0.094(6) 0.052(4) 0.000 0.000 0.042(5)
N20 0.045(3) 0.026(2) 0.091(4) -0.012(3) 0.001(4) -0.010(2)
O21 0.093(4) 0.052(3) 0.096(4) 0.003(3) 0.024(3) 0.021(3)
O22 0.043(2) 0.049(2) 0.068(3) -0.005(2) 0.006(2) -0.0019(18)
O23 0.032(2) 0.088(4) 0.200(6) -0.052(4) -0.034(3) 0.019(2)
N30 0.24(2) 0.007(5) 0.069(10) 0.023(6) 0.115(13) 0.042(10)
O31 0.332(15) 0.056(6) 0.215(13) 0.000 0.000 0.067(8)
O32 0.070(6) 0.021(4) 0.37(2) -0.006(8) 0.113(10) -0.006(5)
O33 0.095(9) 0.046(6) 0.179(14) 0.039(9) 0.013(9) 0.035(7)
C81 0.149(8) 0.119(7) 0.107(7) 0.042(6) -0.015(6) -0.067(6)
O81 0.112(5) 0.188(7) 0.146(6) 0.080(5) 0.009(4) 0.020(4)
O71 0.398(14) 0.166(7) 0.307(12) 0.039(8) -0.076(11) -0.008(9)
O91 0.58(4) 0.53(3) 0.193(11) 0.242(19) 0.143(17) 0.11(2)
C91 0.58(4) 0.53(3) 0.193(11) 0.242(19) 0.143(17) 0.11(2)

loop_
_atom_type_symbol
_atom_type_description
_atom_type_scat_dispersion_real
_atom_type_scat_dispersion_imag
_atom_type_scat_source
C C 0.0033 0.0016 'International Tables Vol C Tables 4.2.6.8 and 6.1.1.4'
H H 0.0000 0.0000 'International Tables Vol C Tables 4.2.6.8 and 6.1.1.4'
N N 0.0061 0.0033 'International Tables Vol C Tables 4.2.6.8 and 6.1.1.4'
O O 0.0106 0.0060 'International Tables Vol C Tables 4.2.6.8 and 6.1.1.4'
Ag Ag -0.8971 1.1015 'International Tables Vol C Tables 4.2.6.8 and 6.1.1.4'

loop_
_geom_angle_atom_site_label_1
_geom_angle_atom_site_label_2
_geom_angle_atom_site_label_3
_geom_angle
_geom_angle_site_symmetry_1
_geom_angle_site_symmetry_3
_geom_angle_publ_flag
N1' Ag1 N12 173.80(14) . . ?
C2 N1 C18 114.0(3) . . ?
C2 N1 Ag2' 117.0(4) . 3_656 ?
C18 N1 Ag2' 128.3(3) . 3_656 ?
C2 N1 Ag2 118.3(3) . 3_656 ?
C18 N1 Ag2 127.7(3) . 3_656 ?
Ag2' N1 Ag2 10.2(9) 3_656 3_656 ?
N1 C2 C7 123.7(4) . . ?
N1 C2 C3 129.6(4) . . ?
C7 C2 C3 106.6(4) . . ?
C2 C3 C4 104.2(4) . . ?
C2 C3 C8 101.2(3) . . ?
C4 C3 C8 101.1(4) . . ?
C3 C4 C5 103.5(3) . . ?
C6 C5 C4 104.1(3) . . ?
C11 C6 C7 116.9(4) . . ?
C11 C6 C5 115.1(4) . . ?
C7 C6 C5 104.0(4) . . ?
C11 C6 C8 118.0(4) . . ?
C7 C6 C8 99.5(3) . . ?
C5 C6 C8 100.9(3) . . ?
N12 C7 C2 122.7(4) . . ?
N12 C7 C6 129.5(4) . . ?
C2 C7 C6 107.7(4) . . ?
C10 C8 C9 108.2(4) . . ?
C10 C8 C3 114.8(4) . . ?
C9 C8 C3 112.0(4) . . ?
C10 C8 C6 114.4(4) . . ?
C9 C8 C6 113.7(4) . . ?
C3 C8 C6 93.5(3) . . ?
C7 N12 C13 113.4(4) . . ?
C7 N12 Ag1 128.1(3) . . ?
C13 N12 Ag1 118.0(3) . . ?
N12 C13 C18 124.0(4) . . ?
N12 C13 C14 128.1(4) . . ?
C18 C13 C14 107.7(4) . . ?
C13 C14 C15 105.2(3) . . ?
C13 C14 C19 100.0(3) . . ?
C15 C14 C19 102.3(3) . . ?
C14 C15 C16 102.3(4) . . ?
C17 C16 C15 104.2(3) . . ?
C18 C17 C22 117.2(4) . . ?
C18 C17 C16 104.1(3) . . ?
C22 C17 C16 115.6(4) . . ?
C18 C17 C19 99.7(3) . . ?
C22 C17 C19 116.3(4) . . ?
C16 C17 C19 101.4(3) . . ?
N1 C18 C13 122.1(4) . . ?
N1 C18 C17 131.7(4) . . ?
C13 C18 C17 106.2(4) . . ?
C20 C19 C21 109.5(4) . . ?
C20 C19 C14 112.8(4) . . ?
C21 C19 C14 113.1(4) . . ?
C20 C19 C17 113.0(4) . . ?
C21 C19 C17 114.1(4) . . ?
C14 C19 C17 93.6(3) . . ?
N1 Ag2 N12' 156.9(2) 3_646 . ?
N1 Ag2' N12' 168.5(4) 3_646 . ?
C18' N1' C2' 113.7(3) . . ?
C18' N1' Ag1 126.6(3) . . ?
C2' N1' Ag1 119.7(3) . . ?
N1' C2' C7' 123.2(4) . . ?
N1' C2' C3' 130.1(4) . . ?
C7' C2' C3' 106.7(4) . . ?
C2' C3' C4' 105.9(4) . . ?
C2' C3' C8' 100.1(3) . . ?
C4' C3' C8' 101.9(3) . . ?
C5' C4' C3' 103.6(4) . . ?
C6' C5' C4' 103.5(4) . . ?
C7' C6' C11' 115.5(4) . . ?
C7' C6' C5' 105.3(3) . . ?
C11' C6' C5' 115.8(4) . . ?
C7' C6' C8' 99.2(3) . . ?
C11' C6' C8' 116.9(4) . . ?
C5' C6' C8' 101.8(4) . . ?
N12' C7' C2' 122.4(4) . . ?
N12' C7' C6' 131.0(4) . . ?
C2' C7' C6' 106.4(4) . . ?
C9' C8' C10' 108.1(4) . . ?
C9' C8' C3' 112.2(4) . . ?
C10' C8' C3' 113.9(4) . . ?
C9' C8' C6' 114.5(4) . . ?
C10' C8' C6' 114.5(4) . . ?
C3' C8' C6' 93.2(3) . . ?
C13' N12' C7' 114.1(3) . . ?
C13' N12' Ag2' 123.3(7) . . ?
C7' N12' Ag2' 122.1(8) . . ?
C13' N12' Ag2 116.3(3) . . ?
C7' N12' Ag2 129.6(3) . . ?
Ag2' N12' Ag2 10.1(9) . . ?
N12' C13' C18' 122.1(4) . . ?
N12' C13' C14' 130.0(4) . . ?
C18' C13' C14' 107.8(4) . . ?
C13' C14' C19' 99.7(3) . . ?
C13' C14' C15' 105.1(4) . . ?
C19' C14' C15' 101.5(4) . . ?
C16' C15' C14' 103.0(3) . . ?
C15' C16' C17' 105.0(3) . . ?
C22' C17' C18' 117.4(4) . . ?
C22' C17' C16' 116.5(4) . . ?
C18' C17' C16' 103.0(3) . . ?
C22' C17' C19' 117.7(4) . . ?
C18' C17' C19' 99.4(3) . . ?
C16' C17' C19' 99.9(4) . . ?
N1' C18' C13' 123.9(4) . . ?
N1' C18' C17' 129.2(4) . . ?
C13' C18' C17' 106.8(4) . . ?
C20' C19' C21' 108.2(4) . . ?
C20' C19' C14' 113.5(4) . . ?
C21' C19' C14' 113.9(4) . . ?
C20' C19' C17' 113.7(4) . . ?
C21' C19' C17' 112.6(4) . . ?
C14' C19' C17' 94.7(3) . . ?
O11 N10 O11 122.6(8) 2_655 . ?
O11 N10 O12 118.7(4) 2_655 . ?
O11 N10 O12 118.7(4) . . ?
O23 N20 O22 122.4(6) . . ?
O23 N20 O21 119.6(6) . . ?
O22 N20 O21 117.9(5) . . ?
O33 N30 O32 135.3(18) . . ?
O33 N30 O31 110(2) . . ?
O32 N30 O31 114.5(13) . . ?
N30 O31 N30 93(2) 2_665 . ?
N30 O33 O33 112.9(14) . 2_665 ?

loop_
_geom_bond_atom_site_label_1
_geom_bond_atom_site_label_2
_geom_bond_distance
_geom_bond_site_symmetry_2
_geom_bond_publ_flag
Ag1 N1' 2.187(3) . ?
Ag1 N12 2.191(3) . ?
N1 C2 1.347(5) . ?
N1 C18 1.352(5) . ?
N1 Ag2' 2.213(10) 3_656 ?
N1 Ag2 2.256(5) 3_656 ?
C2 C7 1.401(6) . ?
C2 C3 1.506(6) . ?
C3 C4 1.546(6) . ?
C3 C8 1.574(6) . ?
C4 C5 1.557(6) . ?
C5 C6 1.551(6) . ?
C6 C11 1.516(5) . ?
C6 C7 1.520(6) . ?
C6 C8 1.577(6) . ?
C7 N12 1.351(5) . ?
C8 C10 1.519(7) . ?
C8 C9 1.538(6) . ?
N12 C13 1.351(5) . ?
C13 C18 1.405(5) . ?
C13 C14 1.503(6) . ?
C14 C15 1.557(6) . ?
C14 C19 1.563(6) . ?
C15 C16 1.575(6) . ?
C16 C17 1.557(6) . ?
C17 C18 1.522(6) . ?
C17 C22 1.525(5) . ?
C17 C19 1.575(6) . ?
C19 C20 1.525(6) . ?
C19 C21 1.539(6) . ?
Ag2 N1 2.256(5) 3_646 ?
Ag2 N12' 2.260(5) . ?
Ag2' N1 2.213(10) 3_646 ?
Ag2' N12' 2.234(9) . ?
N1' C18' 1.336(5) . ?
N1' C2' 1.341(5) . ?
C2' C7' 1.415(5) . ?
C2' C3' 1.500(6) . ?
C3' C4' 1.554(6) . ?
C3' C8' 1.554(6) . ?
C4' C5' 1.547(6) . ?
C5' C6' 1.547(6) . ?
C6' C7' 1.516(6) . ?
C6' C11' 1.531(6) . ?
C6' C8' 1.577(6) . ?
C7' N12' 1.351(5) . ?
C8' C9' 1.528(6) . ?
C8' C10' 1.538(7) . ?
N12' C13' 1.350(5) . ?
C13' C18' 1.409(5) . ?
C13' C14' 1.493(6) . ?
C14' C19' 1.560(6) . ?
C14' C15' 1.563(6) . ?
C15' C16' 1.544(6) . ?
C16' C17' 1.570(6) . ?
C17' C22' 1.518(5) . ?
C17' C18' 1.523(6) . ?
C17' C19' 1.574(6) . ?
C19' C20' 1.528(7) . ?
C19' C21' 1.535(6) . ?
N10 O11 1.233(5) 2_655 ?
N10 O11 1.233(5) . ?
N10 O12 1.244(8) . ?
N20 O23 1.212(5) . ?
N20 O22 1.260(6) . ?
N20 O21 1.277(6) . ?
N30 O33 1.071(18) . ?
N30 O32 1.35(2) . ?
N30 O31 1.447(14) . ?
O31 N30 1.447(14) 2_665 ?
O33 O33 1.25(2) 2_665 ?
C81 O81 1.406(9) . ?
O91 O91 1.68(5) 2_765 ?

loop_
_geom_torsion_atom_site_label_1
_geom_torsion_atom_site_label_2
_geom_torsion_atom_site_label_3
_geom_torsion_atom_site_label_4
_geom_torsion
_geom_torsion_site_symmetry_1
_geom_torsion_site_symmetry_2
_geom_torsion_site_symmetry_3
_geom_torsion_site_symmetry_4
_geom_torsion_publ_flag
C18 N1 C2 C7 -3.5(6) . . . . ?
Ag2' N1 C2 C7 167.2(11) 3_656 . . . ?
Ag2 N1 C2 C7 178.5(3) 3_656 . . . ?
C18 N1 C2 C3 -179.3(4) . . . . ?
Ag2' N1 C2 C3 -8.7(12) 3_656 . . . ?
Ag2 N1 C2 C3 2.7(6) 3_656 . . . ?
N1 C2 C3 C4 104.2(5) . . . . ?
C7 C2 C3 C4 -72.2(4) . . . . ?
N1 C2 C3 C8 -151.1(4) . . . . ?
C7 C2 C3 C8 32.5(4) . . . . ?
C2 C3 C4 C5 68.2(4) . . . . ?
C8 C3 C4 C5 -36.5(4) . . . . ?
C3 C4 C5 C6 0.8(5) . . . . ?
C4 C5 C6 C11 163.2(4) . . . . ?
C4 C5 C6 C7 -67.7(4) . . . . ?
C4 C5 C6 C8 35.0(4) . . . . ?
N1 C2 C7 N12 2.9(6) . . . . ?
C3 C2 C7 N12 179.6(4) . . . . ?
N1 C2 C7 C6 -174.9(4) . . . . ?
C3 C2 C7 C6 1.8(4) . . . . ?
C11 C6 C7 N12 19.2(7) . . . . ?
C5 C6 C7 N12 -108.9(5) . . . . ?
C8 C6 C7 N12 147.3(5) . . . . ?
C11 C6 C7 C2 -163.2(4) . . . . ?
C5 C6 C7 C2 68.7(4) . . . . ?
C8 C6 C7 C2 -35.1(4) . . . . ?
C2 C3 C8 C10 -169.6(4) . . . . ?
C4 C3 C8 C10 -62.6(5) . . . . ?
C2 C3 C8 C9 66.6(5) . . . . ?
C4 C3 C8 C9 173.6(4) . . . . ?
C2 C3 C8 C6 -50.7(4) . . . . ?
C4 C3 C8 C6 56.3(4) . . . . ?
C11 C6 C8 C10 -62.4(5) . . . . ?
C7 C6 C8 C10 170.1(4) . . . . ?
C5 C6 C8 C10 63.8(5) . . . . ?
C11 C6 C8 C9 62.5(6) . . . . ?
C7 C6 C8 C9 -65.0(5) . . . . ?
C5 C6 C8 C9 -171.3(4) . . . . ?
C11 C6 C8 C3 178.3(4) . . . . ?
C7 C6 C8 C3 50.9(4) . . . . ?
C5 C6 C8 C3 -55.5(4) . . . . ?
C2 C7 N12 C13 -0.1(6) . . . . ?
C6 C7 N12 C13 177.2(4) . . . . ?
C2 C7 N12 Ag1 171.9(3) . . . . ?
C6 C7 N12 Ag1 -10.8(7) . . . . ?
N1' Ag1 N12 C7 97.8(13) . . . . ?
N1' Ag1 N12 C13 -90.6(13) . . . . ?
C7 N12 C13 C18 -1.8(6) . . . . ?
Ag1 N12 C13 C18 -174.7(3) . . . . ?
C7 N12 C13 C14 -177.5(4) . . . . ?
Ag1 N12 C13 C14 9.7(6) . . . . ?
N12 C13 C14 C15 104.8(5) . . . . ?
C18 C13 C14 C15 -71.4(4) . . . . ?
N12 C13 C14 C19 -149.4(4) . . . . ?
C18 C13 C14 C19 34.4(4) . . . . ?
C13 C14 C15 C16 67.6(4) . . . . ?
C19 C14 C15 C16 -36.5(4) . . . . ?
C14 C15 C16 C17 1.0(5) . . . . ?
C15 C16 C17 C18 -68.8(4) . . . . ?
C15 C16 C17 C22 161.2(4) . . . . ?
C15 C16 C17 C19 34.4(5) . . . . ?
C2 N1 C18 C13 1.6(6) . . . . ?
Ag2' N1 C18 C13 -167.8(13) 3_656 . . . ?
Ag2 N1 C18 C13 179.3(3) 3_656 . . . ?
C2 N1 C18 C17 178.4(4) . . . . ?
Ag2' N1 C18 C17 9.1(14) 3_656 . . . ?
Ag2 N1 C18 C17 -3.8(7) 3_656 . . . ?
N12 C13 C18 N1 1.1(7) . . . . ?
C14 C13 C18 N1 177.5(4) . . . . ?
N12 C13 C18 C17 -176.4(4) . . . . ?
C14 C13 C18 C17 0.0(4) . . . . ?
C22 C17 C18 N1 22.3(7) . . . . ?
C16 C17 C18 N1 -106.8(5) . . . . ?
C19 C17 C18 N1 148.7(5) . . . . ?
C22 C17 C18 C13 -160.5(4) . . . . ?
C16 C17 C18 C13 70.5(4) . . . . ?
C19 C17 C18 C13 -34.0(4) . . . . ?
C13 C14 C19 C20 64.9(4) . . . . ?
C15 C14 C19 C20 173.1(4) . . . . ?
C13 C14 C19 C21 -170.1(4) . . . . ?
C15 C14 C19 C21 -61.9(4) . . . . ?
C13 C14 C19 C17 -51.9(4) . . . . ?
C15 C14 C19 C17 56.3(4) . . . . ?
C18 C17 C19 C20 -64.8(4) . . . . ?
C22 C17 C19 C20 62.1(5) . . . . ?
C16 C17 C19 C20 -171.5(4) . . . . ?
C18 C17 C19 C21 169.2(4) . . . . ?
C22 C17 C19 C21 -63.8(5) . . . . ?
C16 C17 C19 C21 62.5(4) . . . . ?
C18 C17 C19 C14 51.8(4) . . . . ?
C22 C17 C19 C14 178.8(4) . . . . ?
C16 C17 C19 C14 -54.9(4) . . . . ?
N12 Ag1 N1' C18' 36.3(15) . . . . ?
N12 Ag1 N1' C2' -141.5(12) . . . . ?
C18' N1' C2' C7' -4.5(6) . . . . ?
Ag1 N1' C2' C7' 173.6(3) . . . . ?
C18' N1' C2' C3' 178.3(4) . . . . ?
Ag1 N1' C2' C3' -3.6(6) . . . . ?
N1' C2' C3' C4' 107.8(5) . . . . ?
C7' C2' C3' C4' -69.7(4) . . . . ?
N1' C2' C3' C8' -146.7(5) . . . . ?
C7' C2' C3' C8' 35.8(4) . . . . ?
C2' C3' C4' C5' 68.2(4) . . . . ?
C8' C3' C4' C5' -36.0(5) . . . . ?
C3' C4' C5' C6' 0.3(5) . . . . ?
C4' C5' C6' C7' -68.2(4) . . . . ?
C4' C5' C6' C11' 162.9(4) . . . . ?
C4' C5' C6' C8' 35.0(4) . . . . ?
N1' C2' C7' N12' -2.0(7) . . . . ?
C3' C2' C7' N12' 175.8(4) . . . . ?
N1' C2' C7' C6' -178.3(4) . . . . ?
C3' C2' C7' C6' -0.6(5) . . . . ?
C11' C6' C7' N12' 24.1(7) . . . . ?
C5' C6' C7' N12' -105.0(5) . . . . ?
C8' C6' C7' N12' 149.9(5) . . . . ?
C11' C6' C7' C2' -160.0(4) . . . . ?
C5' C6' C7' C2' 70.9(4) . . . . ?
C8' C6' C7' C2' -34.2(4) . . . . ?
C2' C3' C8' C9' 64.6(4) . . . . ?
C4' C3' C8' C9' 173.4(4) . . . . ?
C2' C3' C8' C10' -172.1(4) . . . . ?
C4' C3' C8' C10' -63.4(5) . . . . ?
C2' C3' C8' C6' -53.5(4) . . . . ?
C4' C3' C8' C6' 55.3(4) . . . . ?
C7' C6' C8' C9' -63.5(4) . . . . ?
C11' C6' C8' C9' 61.3(6) . . . . ?
C5' C6' C8' C9' -171.4(4) . . . . ?
C7' C6' C8' C10' 170.8(4) . . . . ?
C11' C6' C8' C10' -64.4(6) . . . . ?
C5' C6' C8' C10' 62.9(4) . . . . ?
C7' C6' C8' C3' 52.7(4) . . . . ?
C11' C6' C8' C3' 177.6(4) . . . . ?
C5' C6' C8' C3' -55.2(4) . . . . ?
C2' C7' N12' C13' 6.0(6) . . . . ?
C6' C7' N12' C13' -178.7(4) . . . . ?
C2' C7' N12' Ag2' 177.7(8) . . . . ?
C6' C7' N12' Ag2' -7.0(10) . . . . ?
C2' C7' N12' Ag2 -173.9(3) . . . . ?
C6' C7' N12' Ag2 1.4(7) . . . . ?
N1 Ag2' N12' C13' -138(9) 3_646 . . . ?
N1 Ag2' N12' C7' 51(10) 3_646 . . . ?
N1 Ag2' N12' Ag2 -89(10) 3_646 . . . ?
N1 Ag2 N12' C13' 165.1(5) 3_646 . . . ?
N1 Ag2 N12' C7' -15.1(7) 3_646 . . . ?
N1 Ag2 N12' Ag2' 29.9(11) 3_646 . . . ?
C7' N12' C13' C18' -3.6(6) . . . . ?
Ag2' N12' C13' C18' -175.2(9) . . . . ?
Ag2 N12' C13' C18' 176.2(4) . . . . ?
C7' N12' C13' C14' 179.8(5) . . . . ?
Ag2' N12' C13' C14' 8.2(11) . . . . ?
Ag2 N12' C13' C14' -0.4(6) . . . . ?
N12' C13' C14' C19' -147.6(5) . . . . ?
C18' C13' C14' C19' 35.5(5) . . . . ?
N12' C13' C14' C15' 107.6(5) . . . . ?
C18' C13' C14' C15' -69.4(4) . . . . ?
C13' C14' C15' C16' 68.1(4) . . . . ?
C19' C14' C15' C16' -35.4(4) . . . . ?
C14' C15' C16' C17' 0.1(5) . . . . ?
C15' C16' C17' C22' 162.6(4) . . . . ?
C15' C16' C17' C18' -67.5(4) . . . . ?
C15' C16' C17' C19' 34.7(4) . . . . ?
C2' N1' C18' C13' 7.0(6) . . . . ?
Ag1 N1' C18' C13' -171.0(3) . . . . ?
C2' N1' C18' C17' -177.5(4) . . . . ?
Ag1 N1' C18' C17' 4.5(7) . . . . ?
N12' C13' C18' N1' -3.1(7) . . . . ?
C14' C13' C18' N1' 174.2(4) . . . . ?
N12' C13' C18' C17' -179.4(4) . . . . ?
C14' C13' C18' C17' -2.2(5) . . . . ?
C22' C17' C18' N1' 24.2(7) . . . . ?
C16' C17' C18' N1' -105.2(5) . . . . ?
C19' C17' C18' N1' 152.3(5) . . . . ?
C22' C17' C18' C13' -159.7(4) . . . . ?
C16' C17' C18' C13' 70.9(4) . . . . ?
C19' C17' C18' C13' -31.6(5) . . . . ?
C13' C14' C19' C20' -170.3(4) . . . . ?
C15' C14' C19' C20' -62.5(5) . . . . ?
C13' C14' C19' C21' 65.3(5) . . . . ?
C15' C14' C19' C21' 173.1(4) . . . . ?
C13' C14' C19' C17' -51.9(4) . . . . ?
C15' C14' C19' C17' 55.9(4) . . . . ?
C22' C17' C19' C20' -63.6(6) . . . . ?
C18' C17' C19' C20' 168.5(4) . . . . ?
C16' C17' C19' C20' 63.4(5) . . . . ?
C22' C17' C19' C21' 59.9(6) . . . . ?
C18' C17' C19' C21' -68.0(5) . . . . ?
C16' C17' C19' C21' -173.1(4) . . . . ?
C22' C17' C19' C14' 178.2(4) . . . . ?
C18' C17' C19' C14' 50.3(4) . . . . ?
C16' C17' C19' C14' -54.8(4) . . . . ?
O33 N30 O31 N30 3.6(8) . . . 2_665 ?
O32 N30 O31 N30 -176.1(11) . . . 2_665 ?
O32 N30 O33 O33 170.5(12) . . . 2_665 ?
O31 N30 O33 O33 -9(2) . . . 2_665 ?
